data_1536111
loop_
_publ_author_name
'Norlund Christensen, A.'
'Lehmann, M.S.'
'Convert, P.'

_publ_section_title
;
 Deuteration of crystalline hydroxides. Hydrogen bonds of gamma-Al O O
 (H,D) and gamma-Fe O O (H,D)
;
_journal_name_full 'Acta Chemica Scandinavica, Series A: (28,1974-)'
_journal_page_first 303
_journal_page_last 308
_journal_volume 36
_journal_year 1982
_chemical_formula_sum 'Al D0.674 H0.326 O2'
_chemical_name_systematic 'Al O (O H)0.326 (O D)0.674'
_space_group_IT_number 63
_symmetry_space_group_name_Hall '-C 2c 2'
_symmetry_space_group_name_H-M 'C m c m'
_cell_angle_alpha 90
_cell_angle_beta 90
_cell_angle_gamma 90
_cell_formula_units_Z 4
_cell_length_a 2.876
_cell_length_b 12.24
_cell_length_c 3.709
_cell_volume 130.565
_citation_journal_id_ASTM ACAPCT
_cod_data_source_file NorlundChristensen_ACAPCT_1982_386.cif
_cod_data_source_block H0.326D0.674Al1O2
_cod_original_cell_volume 130.5651
_cod_original_formula_sum 'H0.326 D0.674 Al1 O2'
_cod_database_code 1536111

loop_
_symmetry_equiv_pos_as_xyz
x,y,z
-x,-y,z+1/2
x,-y,-z
-x,y,-z+1/2
-x,-y,-z
x,y,-z-1/2
-x,y,z
x,-y,z-1/2
x+1/2,y+1/2,z
-x+1/2,-y+1/2,z+1/2
x+1/2,-y+1/2,-z
-x+1/2,y+1/2,-z+1/2
-x+1/2,-y+1/2,-z
x+1/2,y+1/2,-z-1/2
-x+1/2,y+1/2,z
x+1/2,-y+1/2,z-1/2

loop_
_atom_site_label
_atom_site_type_symbol
_atom_site_fract_x
_atom_site_fract_y
_atom_site_fract_z
_atom_site_occupancy
_atom_site_U_iso_or_equiv
Al1 Al+3 0 -0.3172 0.25 1 0.0
O2 O-2 0 0.082 0.25 1 0.0
H1 H+1 0.5 0.5186 0.3924 0.163 0.0
D1 D+1 0.5 0.5186 0.3924 0.337 0.0
O1 O-2 0 0.2902 0.25 1 0.0
